data_7243952
loop_
_publ_author_name
'Shapiro, Nicole M.'
'Bosch, Eric'
'Unruh, Daniel K.'
'Krueger, Herman R.'
'Groeneman, Ryan H.'

_publ_section_title
;
 Iodoperchlorobenzene acts as a dual halogen-bond donor to template a [2 +
 2] cycloaddition reaction within an organic co-crystal
;
_journal_issue 47
_journal_name_full CrystEngComm
_journal_page_first 8265
_journal_page_last 8268
_journal_paper_doi 10.1039/D1CE01194D
_journal_volume 23
_journal_year 2021
_chemical_formula_moiety 'C6 Cl5 I1'
_chemical_formula_sum 'C6 Cl5 I'
_chemical_formula_weight 376.21
_space_group_crystal_system monoclinic
_space_group_IT_number 14
_space_group_name_Hall '-P 2yn'
_space_group_name_H-M_alt 'P 1 21/n 1'
_atom_sites_solution_primary dual
_audit_creation_date 2021-06-22
_audit_creation_method
;
Olex2 1.3-ac4
(compiled 2020.03.28 svn.rd84adfe8 for Rigaku Oxford Diffraction, GUI svn.r6032)
;
_audit_update_record
;
2021-08-31 deposited with the CCDC.	2021-11-22 downloaded from the CCDC.
;
_cell_angle_alpha 90
_cell_angle_beta 92.013(2)
_cell_angle_gamma 90
_cell_formula_units_Z 2
_cell_length_a 8.1229(2)
_cell_length_b 3.91380(10)
_cell_length_c 15.0718(4)
_cell_measurement_reflns_used 5231
_cell_measurement_temperature 100.01(10)
_cell_measurement_theta_max 76.7300
_cell_measurement_theta_min 5.7960
_cell_volume 478.86(2)
_computing_cell_refinement 'CrysAlisPro 1.171.41.104a (Rigaku OD, 2021)'
_computing_data_collection 'CrysAlisPro 1.171.41.104a (Rigaku OD, 2021)'
_computing_data_reduction 'CrysAlisPro 1.171.41.104a (Rigaku OD, 2021)'
_computing_molecular_graphics 'Olex2 1.3-ac4 (Dolomanov et al., 2009)'
_computing_publication_material 'Olex2 1.3-ac4 (Dolomanov et al., 2009)'
_computing_structure_refinement 'XL  (Sheldrick, 2008)'
_computing_structure_solution 'SHELXT 2018/2 (Sheldrick, 2018)'
_diffrn_ambient_environment N~2~
_diffrn_ambient_temperature 100.01(10)
_diffrn_detector 'Hybrid Pixel Array Detector'
_diffrn_detector_area_resol_mean 10.0000
_diffrn_detector_type HyPix
_diffrn_measured_fraction_theta_full 0.999
_diffrn_measured_fraction_theta_max 0.943
_diffrn_measurement_details
;
List of Runs (angles in degrees, time in seconds):

  # Type    Start    End  Width  t~exp~   \w     \q     \k     \f   Frames
#--------------------------------------------------------------------------
  1  \w    -46.00  24.00   0.50    0.34    --  -47.91  43.00-113.00  140
  2  \w   -120.00 -34.00   0.50    0.34    --  -47.91 -43.00  94.00  172
  3  \w     36.00 120.00   0.50    0.34    --   47.91  43.00-113.00  168
  4  \w    -24.00  50.00   0.50    0.34    --   47.91 -43.00  94.00  148
  5  \w   -164.00 -78.00   0.50    1.35    --  -91.75 -43.00  94.00  172
  6  \w    -46.00 -19.00   0.50    1.35    --  -91.75  43.00-113.00   54
  7  \w     94.00 178.00   0.50    1.35    --  107.78  43.00-113.00  168
  8  \w   -119.00 -25.00   0.50    0.34    --  -47.91 -77.00  30.00  188
  9  \w    -24.00  28.00   0.50    0.34    --  -47.91  19.00  30.00  104
 10  \w    -24.00  28.00   0.50    0.34    --  -47.91  19.00-120.00  104
 11  \w   -163.00 -77.00   0.50    1.35    --  -91.75 -56.00 -44.46  172
 12  \w   -163.00 -69.00   0.50    1.35    --  -91.75 -77.00  30.00  188
 13  \w   -163.00 -69.00   0.50    1.35    --  -91.75 -76.00  41.73  188
 14  \w   -163.00 -78.00   0.50    1.35    --  -91.75 -50.00 -20.92  170
 15  \w    -64.00 -19.00   0.50    1.35    --  -91.75  57.00  60.00   90
 16  \w   -163.00 -77.00   0.50    1.35    --  -91.75 -54.00  -6.62  172
 17  \w   -163.00 -77.00   0.50    1.35    --  -91.75 -55.00 -38.84  172
 18  \w   -103.00 -19.00   0.50    1.35    --  -91.75  77.00  90.00  168
 19  \w   -163.00 -69.00   0.50    1.35    --  -91.75 -77.00   0.00  188
 20  \w   -163.00 -77.00   0.50    1.35    --  -91.75 -57.00  60.00  172
 21  \w    -64.00 -19.00   0.50    1.35    --  -91.75  57.00  90.00   90
 22  \w    -64.00 -19.00   0.50    1.35    --  -91.75  57.00   0.00   90
 23  \w   -163.00 -76.00   0.50    1.35    --  -91.75 -60.00 -11.47  174
 24  \w     35.00  68.00   0.50    1.35    --  107.78 -57.00 -60.00   66
 25  \w     35.00  68.00   0.50    1.35    --  107.78 -57.00  90.00   66
 26  \w     35.00 106.00   0.50    1.35    --  107.78 -99.00-180.00  142
 27  \w     35.00 106.00   0.50    1.35    --  107.78 -99.00 150.00  142
 28  \w     35.00 106.00   0.50    1.35    --  107.78 -99.00 -90.00  142
 29  \w     35.00 107.00   0.50    1.35    --  107.78 -77.00-180.00  144
 30  \w   -119.00 -73.00   0.50    0.34    --  -47.91-125.00-180.00   92
 31  \w   -119.00 -33.00   0.50    0.34    --  -47.91 -57.00-120.00  172
 32  \w   -119.00 -33.00   0.50    0.34    --  -47.91 -57.00  90.00  172
 33  \w     25.00 121.00   0.50    0.34    --   47.91  77.00 -60.00  192
 34  \w     25.00 121.00   0.50    0.34    --   47.91  77.00 150.00  192
 35  \w   -163.00-132.00   0.50    1.35    --  -91.75 -73.00 161.00   62
 36  \w     95.00 178.00   0.50    1.35    --  107.78  19.00-180.00  166
;
_diffrn_measurement_device 'four-circle diffractometer'
_diffrn_measurement_device_type 'XtaLAB Synergy, Dualflex, HyPix'
_diffrn_measurement_method '\w scans'
_diffrn_orient_matrix_type 'CrysAlisPro convention (1999,Acta A55,543-557)'
_diffrn_orient_matrix_UB_11 -0.1369145000
_diffrn_orient_matrix_UB_12 -0.2096482000
_diffrn_orient_matrix_UB_13 -0.0478673000
_diffrn_orient_matrix_UB_21 0.0896060000
_diffrn_orient_matrix_UB_22 0.0357145000
_diffrn_orient_matrix_UB_23 -0.0879417000
_diffrn_orient_matrix_UB_31 0.0961285000
_diffrn_orient_matrix_UB_32 -0.3312422000
_diffrn_orient_matrix_UB_33 0.0208488000
_diffrn_radiation_monochromator mirror
_diffrn_radiation_probe x-ray
_diffrn_radiation_type 'Cu K\a'
_diffrn_radiation_wavelength 1.54184
_diffrn_reflns_av_R_equivalents 0.0437
_diffrn_reflns_av_unetI/netI 0.0253
_diffrn_reflns_Laue_measured_fraction_full 0.999
_diffrn_reflns_Laue_measured_fraction_max 0.943
_diffrn_reflns_limit_h_max 10
_diffrn_reflns_limit_h_min -9
_diffrn_reflns_limit_k_max 4
_diffrn_reflns_limit_k_min -4
_diffrn_reflns_limit_l_max 18
_diffrn_reflns_limit_l_min -19
_diffrn_reflns_number 6562
_diffrn_reflns_point_group_measured_fraction_full 0.999
_diffrn_reflns_point_group_measured_fraction_max 0.943
_diffrn_reflns_theta_full 67.684
_diffrn_reflns_theta_max 76.974
_diffrn_reflns_theta_min 5.875
_diffrn_source 'micro-focus sealed X-ray tube'
_diffrn_source_type 'PhotonJet (Cu) X-ray Source'
_exptl_absorpt_coefficient_mu 38.608
_exptl_absorpt_correction_T_max 0.535
_exptl_absorpt_correction_T_min 0.168
_exptl_absorpt_correction_type gaussian
_exptl_absorpt_process_details
;
CrysAlisPro 1.171.41.104a (Rigaku Oxford Diffraction, 2021)
Numerical absorption correction based on gaussian integration over
a multifaceted crystal model
Empirical absorption correction using spherical harmonics,
implemented in SCALE3 ABSPACK scaling algorithm.
;
_exptl_crystal_colour 'clear colourless'
_exptl_crystal_colour_lustre clear
_exptl_crystal_colour_primary colourless
_exptl_crystal_density_diffrn 2.609
_exptl_crystal_description irregular
_exptl_crystal_F_000 348
_exptl_crystal_recrystallization_method 'Re-crystallisation from solvent: Toluene'
_exptl_crystal_size_max 0.084
_exptl_crystal_size_mid 0.039
_exptl_crystal_size_min 0.031
_refine_diff_density_max 0.412
_refine_diff_density_min -0.399
_refine_diff_density_rms 0.095
_refine_ls_extinction_coef 0.0013(2)
_refine_ls_extinction_expression Fc^*^=kFc[1+0.001xFc^2^\l^3^/sin(2\q)]^-1/4^
_refine_ls_extinction_method 'SHELXL-2018/3 (Sheldrick 2018)'
_refine_ls_goodness_of_fit_ref 1.112
_refine_ls_hydrogen_treatment undef
_refine_ls_matrix_type full
_refine_ls_number_parameters 76
_refine_ls_number_reflns 946
_refine_ls_number_restraints 44
_refine_ls_restrained_S_all 1.099
_refine_ls_R_factor_all 0.0280
_refine_ls_R_factor_gt 0.0260
_refine_ls_shift/su_max 0.000
_refine_ls_shift/su_mean 0.000
_refine_ls_structure_factor_coef Fsqd
_refine_ls_weighting_details 'w=1/[\s^2^(Fo^2^)+(0.0298P)^2^+0.7779P] where P=(Fo^2^+2Fc^2^)/3'
_refine_ls_weighting_scheme calc
_refine_ls_wR_factor_gt 0.0663
_refine_ls_wR_factor_ref 0.0674
_reflns_Friedel_coverage 0.000
_reflns_number_gt 892
_reflns_number_total 946
_reflns_threshold_expression 'I > 2\s(I)'
_cod_data_source_file d1ce01194d2.cif
_cod_data_source_block C6ICl5
_cod_depositor_comments 'Adding full bibliography for 7243952--7243955.cif.'
_cod_database_code 7243952
_shelx_shelxl_version_number 2018/3
_chemical_oxdiff_formula 'C12  Cl10  I2  '
_chemical_oxdiff_usercomment 'vial 4'
_shelx_space_group_comment
;
The symmetry employed for this shelxl refinement is uniquely defined
by the following loop, which should always be used as a source of
symmetry information in preference to the above space-group names.
They are only intended as comments.
;
_shelx_estimated_absorpt_t_max 0.381
_shelx_estimated_absorpt_t_min 0.140
_reflns_odcompleteness_completeness 99.60
_reflns_odcompleteness_iscentric 1
_reflns_odcompleteness_theta 66.97
_olex2_refinement_description
;
1. Restrained distances
 C1-Cl3 = C3-Cl2 = C2-Cl1
 1.74392 with sigma of 0.02
 C1-I1 = C2-I2 = C3-I3
 1.93416 with sigma of 0.02
2. Uiso/Uaniso restraints and constraints
Uanis(Cl1) = Uanis(I2)
Uanis(Cl2) = Uanis(I3)
3. Rigid body (RIGU) restrains
 C1, C2, C3, I1, I2, I3, Cl1, Cl2, Cl3
 with sigma for 1-2 distances of 0.001 and sigma for 1-3 distances of 0.001
4. Others
 1*[Sof(I1)+Sof(Cl3)]+1*[Sof(Cl1)+Sof(I2)]+1*[Sof(Cl2)+Sof(I3)]=0.5 with esd
 of 0
 Sof(Cl3)=1-FVAR(1)
 Sof(I1)=FVAR(1)
 Sof(Cl1)=1-FVAR(2)
 Sof(I2)=FVAR(2)
 Sof(Cl2)=1-FVAR(3)
 Sof(I3)=FVAR(3)
;
_olex2_exptl_crystal_mounting_method 'Hampton Research 20 micron nylon CryoLoop'
_olex2_submission_original_sample_id gro21_23
_olex2_submission_special_instructions 'No special instructions were received'
_oxdiff_diffrn_reflns_filtered 284
_oxdiff_exptl_absorpt_empirical_details
;
Empirical correction (ABSPACK) includes:
- Absorption correction using spherical harmonics
- Frame scaling
;
_oxdiff_exptl_absorpt_empirical_full_max 1.507
_oxdiff_exptl_absorpt_empirical_full_min 0.657

loop_
_space_group_symop_operation_xyz
'x, y, z'
'-x+1/2, y+1/2, -z+1/2'
'-x, -y, -z'
'x-1/2, -y-1/2, z-1/2'

loop_
_atom_site_label
_atom_site_type_symbol
_atom_site_fract_x
_atom_site_fract_y
_atom_site_fract_z
_atom_site_U_iso_or_equiv
_atom_site_adp_type
_atom_site_occupancy
_atom_site_site_symmetry_order
_atom_site_calc_flag
_atom_site_refinement_flags_posn
_atom_site_refinement_flags_adp
_atom_site_refinement_flags_occupancy
_atom_site_disorder_assembly
_atom_site_disorder_group
I1 I 0.7836(5) 0.1612(13) 0.6447(3) 0.0246(4) Uani 0.3744(13) 1 d D . P A 1
Cl1 Cl 0.4156(10) 0.394(3) 0.6992(4) 0.0370(5) Uani 0.9280(13) 1 d D . P B 1
Cl2 Cl 0.8398(4) 0.2577(18) 0.4324(4) 0.0361(5) Uani 0.9464(13) 1 d D . P C 1
Cl3 Cl 0.7594(12) 0.154(3) 0.6332(7) 0.0306(15) Uani 0.6256(13) 1 d D . P A 2
I2 I 0.406(4) 0.383(10) 0.7086(14) 0.0370(5) Uani 0.0720(13) 1 d D . P B 2
I3 I 0.863(2) 0.254(10) 0.430(2) 0.0361(5) Uani 0.0536(13) 1 d D . P C 2
C1 C 0.6154(4) 0.3504(9) 0.5588(2) 0.0279(7) Uani 1 1 d D . . . .
C2 C 0.4632(4) 0.4546(9) 0.5890(2) 0.0285(7) Uani 1 1 d D . . . .
C3 C 0.6522(4) 0.3942(9) 0.4698(2) 0.0284(7) Uani 1 1 d D . . . .

loop_
_atom_site_aniso_label
_atom_site_aniso_U_11
_atom_site_aniso_U_22
_atom_site_aniso_U_33
_atom_site_aniso_U_23
_atom_site_aniso_U_13
_atom_site_aniso_U_12
I1 0.0222(10) 0.0277(6) 0.0233(9) 0.0011(7) -0.0060(8) 0.0024(7)
Cl1 0.0332(11) 0.0512(9) 0.0268(14) -0.0030(12) 0.0053(9) -0.0060(8)
Cl2 0.0230(12) 0.0469(6) 0.0385(6) -0.0113(4) 0.0030(10) -0.0012(12)
Cl3 0.027(2) 0.0331(14) 0.031(2) 0.0006(14) -0.0147(13) 0.0003(15)
I2 0.0332(11) 0.0512(9) 0.0268(14) -0.0030(12) 0.0053(9) -0.0060(8)
I3 0.0230(12) 0.0469(6) 0.0385(6) -0.0113(4) 0.0030(10) -0.0012(12)
C1 0.0262(13) 0.0266(17) 0.0307(14) -0.0058(13) -0.0036(11) -0.0048(12)
C2 0.0270(14) 0.0288(18) 0.0297(16) -0.0082(13) -0.0004(11) -0.0075(12)
C3 0.0241(14) 0.0287(18) 0.0322(15) -0.0069(13) -0.0014(11) -0.0065(13)

loop_
_atom_type_symbol
_atom_type_description
_atom_type_scat_dispersion_real
_atom_type_scat_dispersion_imag
_atom_type_scat_source
C C 0.0181 0.0091 'International Tables Vol C Tables 4.2.6.8 and 6.1.1.4'
Cl Cl 0.3639 0.7018 'International Tables Vol C Tables 4.2.6.8 and 6.1.1.4'
I I -0.3257 6.8362 'International Tables Vol C Tables 4.2.6.8 and 6.1.1.4'

loop_
_exptl_crystal_face_index_h
_exptl_crystal_face_index_k
_exptl_crystal_face_index_l
_exptl_crystal_face_perp_dist
-2 0 -1 0.0135
2 -2 1 0.0376
2 0 1 0.0176
2 2 1 0.0285
-4 0 7 0.0118
4 -1 -5 0.0187
0 -2 7 0.0371
0 0 -10 0.0077
0 -1 10 0.0226
-2 -1 -7 0.0227

loop_
_geom_angle_atom_site_label_1
_geom_angle_atom_site_label_2
_geom_angle_atom_site_label_3
_geom_angle
_geom_angle_site_symmetry_1
_geom_angle_site_symmetry_3
_geom_angle_publ_flag
C2 C1 I1 119.5(3) . . ?
C2 C1 Cl3 119.7(4) . . ?
C2 C1 C3 120.0(3) . . ?
C3 C1 I1 120.3(3) . . ?
C3 C1 Cl3 120.3(4) . . ?
C1 C2 Cl1 120.2(4) . . ?
C1 C2 I2 121.2(10) . . ?
C1 C2 C3 120.0(3) . 3_666 ?
C3 C2 Cl1 119.8(4) 3_666 . ?
C3 C2 I2 118.8(10) 3_666 . ?
C1 C3 Cl2 119.8(3) . . ?
C1 C3 I3 119.4(11) . . ?
C1 C3 C2 120.0(3) . 3_666 ?
C2 C3 Cl2 120.2(3) 3_666 . ?
C2 C3 I3 120.6(11) 3_666 . ?

loop_
_geom_bond_atom_site_label_1
_geom_bond_atom_site_label_2
_geom_bond_distance
_geom_bond_site_symmetry_2
_geom_bond_publ_flag
I1 C1 1.992(6) . ?
Cl1 C2 1.735(6) . ?
Cl2 C3 1.727(5) . ?
Cl3 C1 1.769(10) . ?
I2 C2 1.899(18) . ?
I3 C3 1.912(18) . ?
C1 C2 1.393(5) . ?
C1 C3 1.395(5) . ?
C2 C3 1.398(5) 3_666 ?

loop_
_geom_torsion_atom_site_label_1
_geom_torsion_atom_site_label_2
_geom_torsion_atom_site_label_3
_geom_torsion_atom_site_label_4
_geom_torsion
_geom_torsion_site_symmetry_1
_geom_torsion_site_symmetry_2
_geom_torsion_site_symmetry_3
_geom_torsion_site_symmetry_4
_geom_torsion_publ_flag
I1 C1 C2 Cl1 -4.1(6) . . . . ?
I1 C1 C2 C3 176.3(3) . . . 3_666 ?
I1 C1 C3 Cl2 4.3(5) . . . . ?
I1 C1 C3 C2 -176.3(3) . . . 3_666 ?
Cl3 C1 C2 I2 -1.0(15) . . . . ?
Cl3 C1 C2 C3 -179.1(5) . . . 3_666 ?
Cl3 C1 C3 I3 -2.1(14) . . . . ?
Cl3 C1 C3 C2 179.1(5) . . . 3_666 ?
C2 C1 C3 Cl2 -178.9(4) . . . . ?
C2 C1 C3 I3 179.4(13) . . . . ?
C2 C1 C3 C2 0.6(6) . . . 3_666 ?
C3 C1 C2 Cl1 179.0(5) . . . . ?
C3 C1 C2 I2 177.5(14) . . . . ?
C3 C1 C2 C3 -0.6(6) . . . 3_666 ?

loop_
_exptl_oxdiff_crystal_face_indexfrac_h
_exptl_oxdiff_crystal_face_indexfrac_k
_exptl_oxdiff_crystal_face_indexfrac_l
_exptl_oxdiff_crystal_face_x
_exptl_oxdiff_crystal_face_y
_exptl_oxdiff_crystal_face_z
-1.9978 -0.0004 -1.0024 0.3216 -0.0909 -0.2128
1.9951 -1.9969 0.9972 0.0978 0.0198 0.8740
1.9978 0.0004 1.0024 -0.3216 0.0909 0.2128
2.0004 1.9977 1.0076 -0.7409 0.1620 -0.4484
-3.6312 0.3783 7.1750 0.0744 -0.9429 -0.3248
3.9315 -1.0334 -5.4209 -0.0622 0.7921 0.6072
0.0335 -1.8261 6.7930 0.0531 -0.6596 0.7497
0.1555 0.1359 -9.7694 0.4179 0.8779 -0.2337
0.3432 -0.5254 9.5225 -0.3927 -0.8254 0.4055
-1.5139 -1.4329 -7.4719 0.8653 0.4703 0.1733
